data_2222843
loop_
_publ_author_name
'Tian, Xia'
'Han, Jian-Rong'
'Zhen, Xiao-Li'
'Li, Zhen-Chao'
'Liu, Shou-Xin'

_publ_section_title
11-(<i>p</i>-Tolylsulfonyl)-8,14,24-trioxa-11,22,23-triazatetracyclo[19.2.1.0^2,7^.0^15,20^]tetracosa-1(23),2,4,6,15,17,19,21-octaene
_journal_coeditor_code PV2175
_journal_issue 8
_journal_name_full 'Acta Crystallographica Section E'
_journal_page_first o1792
_journal_paper_doi 10.1107/S1600536809025070
_journal_volume 65
_journal_year 2009
_chemical_formula_iupac 'C25 H23 N3 O5 S'
_chemical_formula_moiety 'C25 H23 N3 O5 S'
_chemical_formula_sum 'C25 H23 N3 O5 S'
_chemical_formula_weight 477.52
_chemical_name_systematic
;
11-(<i>p</i>-Tolylsulfonyl)-8,14,24-trioxa-11,22,23-\
triazatetracyclo[19.2.1.0^2,7^.0^15,20^]tetracosa-1(23),2,4,6,15,17,19,21-\
octaene
;
_space_group_IT_number 14
_symmetry_cell_setting monoclinic
_symmetry_space_group_name_Hall '-P 2ybc'
_symmetry_space_group_name_H-M 'P 1 21/c 1'
_atom_sites_solution_hydrogens geom
_atom_sites_solution_primary direct
_atom_sites_solution_secondary difmap
_audit_creation_method SHELXL-97
_cell_angle_alpha 90.00
_cell_angle_beta 97.479(3)
_cell_angle_gamma 90.00
_cell_formula_units_Z 4
_cell_length_a 13.0474(19)
_cell_length_b 9.6809(14)
_cell_length_c 18.261(3)
_cell_measurement_reflns_used 3043
_cell_measurement_temperature 294(2)
_cell_measurement_theta_max 24.50
_cell_measurement_theta_min 2.39
_cell_volume 2286.9(6)
_computing_cell_refinement 'SAINT (Bruker, 1999)'
_computing_data_collection 'SMART (Bruker, 1999)'
_computing_data_reduction 'SAINT (Bruker, 1999)'
_computing_molecular_graphics 'SHELXTL (Sheldrick, 2008)'
_computing_publication_material 'SHELXTL (Sheldrick, 2008)'
_computing_structure_refinement 'SHELXL (Sheldrick, 2008)'
_computing_structure_solution 'SHELXS (Sheldrick, 2008)'
_diffrn_ambient_temperature 294(2)
_diffrn_measured_fraction_theta_full 0.993
_diffrn_measured_fraction_theta_max 0.993
_diffrn_measurement_device_type 'Bruker SMART CCD area-detector'
_diffrn_measurement_method '\f and \w'
_diffrn_radiation_monochromator graphite
_diffrn_radiation_source 'fine-focus sealed tube'
_diffrn_radiation_type MoK\a
_diffrn_radiation_wavelength 0.71073
_diffrn_reflns_av_R_equivalents 0.0436
_diffrn_reflns_av_sigmaI/netI 0.0554
_diffrn_reflns_limit_h_max 16
_diffrn_reflns_limit_h_min -14
_diffrn_reflns_limit_k_max 11
_diffrn_reflns_limit_k_min -12
_diffrn_reflns_limit_l_max 22
_diffrn_reflns_limit_l_min -18
_diffrn_reflns_number 12599
_diffrn_reflns_theta_full 26.40
_diffrn_reflns_theta_max 26.40
_diffrn_reflns_theta_min 1.57
_exptl_absorpt_coefficient_mu 0.185
_exptl_absorpt_correction_T_max 0.964
_exptl_absorpt_correction_T_min 0.932
_exptl_absorpt_correction_type multi-scan
_exptl_absorpt_process_details '(SADABS; Sheldrick, 1996)'
_exptl_crystal_colour colourless
_exptl_crystal_density_diffrn 1.387
_exptl_crystal_density_method 'not measured'
_exptl_crystal_description prism
_exptl_crystal_F_000 1000
_exptl_crystal_size_max 0.30
_exptl_crystal_size_mid 0.22
_exptl_crystal_size_min 0.20
_refine_diff_density_max 0.204
_refine_diff_density_min -0.331
_refine_ls_extinction_method none
_refine_ls_goodness_of_fit_ref 1.005
_refine_ls_hydrogen_treatment constr
_refine_ls_matrix_type full
_refine_ls_number_parameters 308
_refine_ls_number_reflns 4656
_refine_ls_number_restraints 0
_refine_ls_restrained_S_all 1.005
_refine_ls_R_factor_all 0.0853
_refine_ls_R_factor_gt 0.0412
_refine_ls_shift/su_max 0.001
_refine_ls_shift/su_mean 0.000
_refine_ls_structure_factor_coef Fsqd
_refine_ls_weighting_details 'calc w=1/[\s^2^(Fo^2^)+(0.0446P)^2^+0.4604P] where P=(Fo^2^+2Fc^2^)/3'
_refine_ls_weighting_scheme calc
_refine_ls_wR_factor_gt 0.0881
_refine_ls_wR_factor_ref 0.1059
_reflns_number_gt 2878
_reflns_number_total 4656
_reflns_threshold_expression I>2\s(I)
_cod_data_source_file pv2175.cif
_cod_data_source_block I
_cod_original_sg_symbol_H-M 'P 21/c'
_cod_database_code 2222843
_cod_database_fobs_code 2222843

loop_
_symmetry_equiv_pos_as_xyz
'x, y, z'
'-x, y+1/2, -z+1/2'
'-x, -y, -z'
'x, -y-1/2, z-1/2'

loop_
_atom_site_type_symbol
_atom_site_label
_atom_site_fract_x
_atom_site_fract_y
_atom_site_fract_z
_atom_site_U_iso_or_equiv
_atom_site_adp_type
_atom_site_calc_flag
_atom_site_refinement_flags
_atom_site_occupancy
_atom_site_disorder_assembly
_atom_site_disorder_group
S S1 0.08777(4) 1.10726(6) 0.12913(3) 0.03359(16) Uani d . 1 . .
N N1 0.52489(14) 0.5209(2) 0.19897(11) 0.0429(5) Uani d . 1 . .
N N2 0.56917(14) 0.5766(2) 0.13898(11) 0.0433(5) Uani d . 1 . .
N N3 0.18176(14) 0.99856(19) 0.12592(10) 0.0368(5) Uani d . 1 . .
O O1 0.40350(11) 0.62864(15) 0.12555(8) 0.0346(4) Uani d . 1 . .
O O2 0.26584(14) 0.73372(16) 0.20414(9) 0.0478(5) Uani d . 1 . .
O O3 0.35451(12) 0.84722(17) 0.04510(8) 0.0452(4) Uani d . 1 . .
O O4 -0.00564(11) 1.04490(16) 0.09383(9) 0.0417(4) Uani d . 1 . .
O O5 0.09239(13) 1.15346(17) 0.20368(9) 0.0470(4) Uani d . 1 . .
C C1 0.42829(17) 0.5545(2) 0.18849(12) 0.0317(5) Uani d . 1 . .
C C2 0.34817(16) 0.5205(2) 0.23424(11) 0.0317(5) Uani d . 1 . .
C C3 0.35206(18) 0.3940(2) 0.27068(12) 0.0397(6) Uani d . 1 . .
H H3 0.4059 0.3331 0.2658 0.048 Uiso calc R 1 . .
C C4 0.27714(19) 0.3576(2) 0.31399(13) 0.0437(6) Uani d . 1 . .
H H4 0.2803 0.2728 0.3381 0.052 Uiso calc R 1 . .
C C5 0.19776(19) 0.4482(3) 0.32114(13) 0.0443(6) Uani d . 1 . .
H H5 0.1467 0.4236 0.3498 0.053 Uiso calc R 1 . .
C C6 0.19281(19) 0.5752(2) 0.28641(13) 0.0424(6) Uani d . 1 . .
H H6 0.1393 0.6360 0.2924 0.051 Uiso calc R 1 . .
C C7 0.26729(18) 0.6122(2) 0.24268(12) 0.0354(5) Uani d . 1 . .
C C8 0.2383(2) 0.8580(2) 0.23870(13) 0.0436(6) Uani d . 1 . .
H H8A 0.2783 0.8672 0.2871 0.052 Uiso calc R 1 . .
H H8B 0.1656 0.8563 0.2448 0.052 Uiso calc R 1 . .
C C9 0.26014(17) 0.9778(2) 0.19023(12) 0.0380(6) Uani d . 1 . .
H H9A 0.2653 1.0614 0.2197 0.046 Uiso calc R 1 . .
H H9B 0.3266 0.9629 0.1731 0.046 Uiso calc R 1 . .
C C10 0.18136(17) 0.9098(2) 0.06069(12) 0.0354(5) Uani d . 1 . .
H H10A 0.1165 0.9236 0.0291 0.042 Uiso calc R 1 . .
H H10B 0.1832 0.8143 0.0769 0.042 Uiso calc R 1 . .
C C11 0.26861(17) 0.9320(2) 0.01498(13) 0.0393(6) Uani d . 1 . .
H H11A 0.2465 0.9067 -0.0360 0.047 Uiso calc R 1 . .
H H11B 0.2888 1.0285 0.0165 0.047 Uiso calc R 1 . .
C C12 0.42882(17) 0.8148(2) 0.00178(12) 0.0351(5) Uani d . 1 . .
C C13 0.43787(18) 0.8787(3) -0.06523(13) 0.0429(6) Uani d . 1 . .
H H13 0.3909 0.9467 -0.0833 0.052 Uiso calc R 1 . .
C C14 0.51633(19) 0.8415(3) -0.10495(14) 0.0473(7) Uani d . 1 . .
H H14 0.5211 0.8837 -0.1501 0.057 Uiso calc R 1 . .
C C15 0.58800(19) 0.7424(3) -0.07867(14) 0.0470(7) Uani d . 1 . .
H H15 0.6413 0.7190 -0.1055 0.056 Uiso calc R 1 . .
C C16 0.57964(18) 0.6787(2) -0.01234(13) 0.0413(6) Uani d . 1 . .
H H16 0.6278 0.6119 0.0054 0.050 Uiso calc R 1 . .
C C17 0.50033(16) 0.7125(2) 0.02867(12) 0.0323(5) Uani d . 1 . .
C C18 0.49498(16) 0.6389(2) 0.09783(12) 0.0320(5) Uani d . 1 . .
C C19 0.11113(16) 1.2493(2) 0.07299(12) 0.0329(5) Uani d . 1 . .
C C20 0.09314(19) 1.2366(2) -0.00310(13) 0.0418(6) Uani d . 1 . .
H H20 0.0687 1.1537 -0.0244 0.050 Uiso calc R 1 . .
C C21 0.1115(2) 1.3470(3) -0.04719(14) 0.0483(7) Uani d . 1 . .
H H21 0.0993 1.3378 -0.0983 0.058 Uiso calc R 1 . .
C C22 0.14769(19) 1.4715(2) -0.01674(15) 0.0450(6) Uani d . 1 . .
C C23 0.16432(19) 1.4821(2) 0.05905(15) 0.0491(7) Uani d . 1 . .
H H23 0.1883 1.5651 0.0804 0.059 Uiso calc R 1 . .
C C24 0.14638(18) 1.3728(2) 0.10435(14) 0.0425(6) Uani d . 1 . .
H H24 0.1580 1.3825 0.1554 0.051 Uiso calc R 1 . .
C C25 0.1681(3) 1.5912(3) -0.06588(18) 0.0734(9) Uani d . 1 . .
H H25A 0.1336 1.6721 -0.0511 0.110 Uiso calc R 1 . .
H H25B 0.1425 1.5692 -0.1162 0.110 Uiso calc R 1 . .
H H25C 0.2411 1.6082 -0.0616 0.110 Uiso calc R 1 . .

loop_
_atom_site_aniso_label
_atom_site_aniso_U_11
_atom_site_aniso_U_22
_atom_site_aniso_U_33
_atom_site_aniso_U_12
_atom_site_aniso_U_13
_atom_site_aniso_U_23
S1 0.0316(3) 0.0310(3) 0.0389(3) 0.0016(2) 0.0070(2) -0.0041(3)
N1 0.0330(12) 0.0535(13) 0.0413(12) 0.0021(10) 0.0018(9) 0.0105(10)
N2 0.0297(11) 0.0533(13) 0.0470(12) 0.0021(9) 0.0046(9) 0.0092(11)
N3 0.0369(11) 0.0369(11) 0.0345(11) 0.0112(9) -0.0032(8) -0.0079(9)
O1 0.0283(8) 0.0425(9) 0.0338(9) 0.0033(7) 0.0068(7) 0.0083(7)
O2 0.0724(12) 0.0332(9) 0.0422(10) 0.0133(8) 0.0241(9) 0.0074(8)
O3 0.0427(10) 0.0574(11) 0.0379(9) 0.0199(8) 0.0143(8) 0.0123(8)
O4 0.0284(8) 0.0413(9) 0.0558(10) -0.0063(7) 0.0069(7) -0.0041(8)
O5 0.0565(11) 0.0475(10) 0.0388(10) 0.0057(8) 0.0130(8) -0.0086(8)
C1 0.0338(13) 0.0307(12) 0.0296(12) -0.0003(10) 0.0005(10) 0.0015(10)
C2 0.0346(13) 0.0328(12) 0.0268(12) -0.0005(10) 0.0011(10) 0.0009(10)
C3 0.0420(14) 0.0397(13) 0.0370(14) 0.0039(11) 0.0042(11) 0.0031(12)
C4 0.0531(16) 0.0376(13) 0.0414(14) -0.0006(12) 0.0099(12) 0.0082(12)
C5 0.0472(15) 0.0469(15) 0.0415(14) -0.0025(12) 0.0163(12) 0.0051(12)
C6 0.0444(14) 0.0436(15) 0.0415(14) 0.0086(11) 0.0144(12) 0.0017(12)
C7 0.0447(14) 0.0359(13) 0.0261(12) 0.0028(11) 0.0065(10) 0.0017(10)
C8 0.0556(16) 0.0386(14) 0.0376(14) 0.0100(12) 0.0100(12) -0.0022(11)
C9 0.0374(13) 0.0351(13) 0.0394(14) 0.0019(10) -0.0033(11) -0.0012(11)
C10 0.0348(13) 0.0323(12) 0.0382(13) 0.0060(10) 0.0013(10) -0.0053(11)
C11 0.0410(14) 0.0378(13) 0.0382(13) 0.0092(11) 0.0019(11) 0.0056(11)
C12 0.0318(13) 0.0421(14) 0.0323(13) 0.0005(11) 0.0079(10) -0.0021(11)
C13 0.0377(14) 0.0531(16) 0.0382(14) 0.0018(12) 0.0060(11) 0.0086(12)
C14 0.0455(16) 0.0631(17) 0.0344(14) -0.0098(13) 0.0097(12) 0.0043(13)
C15 0.0371(14) 0.0630(17) 0.0436(15) -0.0064(13) 0.0159(12) -0.0067(14)
C16 0.0343(14) 0.0472(15) 0.0436(15) 0.0004(11) 0.0098(11) -0.0036(12)
C17 0.0282(12) 0.0350(12) 0.0339(13) -0.0025(10) 0.0054(10) -0.0024(10)
C18 0.0254(12) 0.0338(12) 0.0370(13) -0.0006(10) 0.0044(10) -0.0028(10)
C19 0.0266(12) 0.0301(12) 0.0415(14) 0.0044(9) 0.0022(10) -0.0040(11)
C20 0.0510(15) 0.0307(13) 0.0437(15) -0.0045(11) 0.0056(12) -0.0087(12)
C21 0.0591(17) 0.0454(15) 0.0414(15) -0.0025(13) 0.0096(13) -0.0019(13)
C22 0.0445(15) 0.0355(14) 0.0558(17) 0.0005(11) 0.0093(12) 0.0040(13)
C23 0.0549(17) 0.0289(13) 0.0609(18) -0.0068(12) -0.0022(13) -0.0063(13)
C24 0.0474(15) 0.0337(14) 0.0441(15) -0.0008(11) -0.0022(12) -0.0059(12)
C25 0.094(2) 0.0480(17) 0.080(2) -0.0076(16) 0.0186(19) 0.0143(16)

loop_
_atom_type_symbol
_atom_type_description
_atom_type_scat_dispersion_real
_atom_type_scat_dispersion_imag
_atom_type_scat_source
C C 0.0033 0.0016 'International Tables Vol C Tables 4.2.6.8 and 6.1.1.4'
H H 0.0000 0.0000 'International Tables Vol C Tables 4.2.6.8 and 6.1.1.4'
N N 0.0061 0.0033 'International Tables Vol C Tables 4.2.6.8 and 6.1.1.4'
O O 0.0106 0.0060 'International Tables Vol C Tables 4.2.6.8 and 6.1.1.4'
S S 0.1246 0.1234 'International Tables Vol C Tables 4.2.6.8 and 6.1.1.4'

loop_
_geom_angle_atom_site_label_1
_geom_angle_atom_site_label_2
_geom_angle_atom_site_label_3
_geom_angle_site_symmetry_1
_geom_angle_site_symmetry_3
_geom_angle
_geom_angle_publ_flag
O5 S1 O4 . . 119.22(10) ?
O5 S1 N3 . . 107.43(10) ?
O4 S1 N3 . . 108.21(9) ?
O5 S1 C19 . . 108.71(10) ?
O4 S1 C19 . . 105.52(10) ?
N3 S1 C19 . . 107.21(10) ?
C1 N1 N2 . . 106.20(18) ?
C18 N2 N1 . . 106.15(17) ?
C9 N3 C10 . . 119.84(17) ?
C9 N3 S1 . . 120.75(15) ?
C10 N3 S1 . . 119.07(14) ?
C1 O1 C18 . . 103.30(16) ?
C7 O2 C8 . . 118.99(17) ?
C12 O3 C11 . . 119.08(17) ?
N1 C1 O1 . . 112.27(18) ?
N1 C1 C2 . . 128.1(2) ?
O1 C1 C2 . . 119.65(18) ?
C3 C2 C7 . . 119.0(2) ?
C3 C2 C1 . . 119.2(2) ?
C7 C2 C1 . . 121.7(2) ?
C4 C3 C2 . . 120.9(2) ?
C4 C3 H3 . . 119.5 ?
C2 C3 H3 . . 119.5 ?
C5 C4 C3 . . 119.3(2) ?
C5 C4 H4 . . 120.4 ?
C3 C4 H4 . . 120.4 ?
C4 C5 C6 . . 121.0(2) ?
C4 C5 H5 . . 119.5 ?
C6 C5 H5 . . 119.5 ?
C5 C6 C7 . . 120.1(2) ?
C5 C6 H6 . . 120.0 ?
C7 C6 H6 . . 120.0 ?
O2 C7 C6 . . 123.7(2) ?
O2 C7 C2 . . 116.57(19) ?
C6 C7 C2 . . 119.7(2) ?
O2 C8 C9 . . 108.12(18) ?
O2 C8 H8A . . 110.1 ?
C9 C8 H8A . . 110.1 ?
O2 C8 H8B . . 110.1 ?
C9 C8 H8B . . 110.1 ?
H8A C8 H8B . . 108.4 ?
N3 C9 C8 . . 114.2(2) ?
N3 C9 H9A . . 108.7 ?
C8 C9 H9A . . 108.7 ?
N3 C9 H9B . . 108.7 ?
C8 C9 H9B . . 108.7 ?
H9A C9 H9B . . 107.6 ?
N3 C10 C11 . . 116.19(19) ?
N3 C10 H10A . . 108.2 ?
C11 C10 H10A . . 108.2 ?
N3 C10 H10B . . 108.2 ?
C11 C10 H10B . . 108.2 ?
H10A C10 H10B . . 107.4 ?
O3 C11 C10 . . 108.23(17) ?
O3 C11 H11A . . 110.1 ?
C10 C11 H11A . . 110.1 ?
O3 C11 H11B . . 110.1 ?
C10 C11 H11B . . 110.1 ?
H11A C11 H11B . . 108.4 ?
O3 C12 C13 . . 123.8(2) ?
O3 C12 C17 . . 116.69(19) ?
C13 C12 C17 . . 119.5(2) ?
C14 C13 C12 . . 120.1(2) ?
C14 C13 H13 . . 120.0 ?
C12 C13 H13 . . 120.0 ?
C13 C14 C15 . . 121.0(2) ?
C13 C14 H14 . . 119.5 ?
C15 C14 H14 . . 119.5 ?
C16 C15 C14 . . 119.3(2) ?
C16 C15 H15 . . 120.3 ?
C14 C15 H15 . . 120.3 ?
C15 C16 C17 . . 121.2(2) ?
C15 C16 H16 . . 119.4 ?
C17 C16 H16 . . 119.4 ?
C16 C17 C12 . . 118.9(2) ?
C16 C17 C18 . . 118.3(2) ?
C12 C17 C18 . . 122.82(19) ?
N2 C18 O1 . . 112.08(19) ?
N2 C18 C17 . . 127.8(2) ?
O1 C18 C17 . . 120.08(19) ?
C24 C19 C20 . . 119.8(2) ?
C24 C19 S1 . . 120.53(18) ?
C20 C19 S1 . . 119.62(17) ?
C21 C20 C19 . . 119.9(2) ?
C21 C20 H20 . . 120.1 ?
C19 C20 H20 . . 120.1 ?
C20 C21 C22 . . 121.1(2) ?
C20 C21 H21 . . 119.4 ?
C22 C21 H21 . . 119.4 ?
C23 C22 C21 . . 118.0(2) ?
C23 C22 C25 . . 121.6(2) ?
C21 C22 C25 . . 120.4(2) ?
C22 C23 C24 . . 121.9(2) ?
C22 C23 H23 . . 119.1 ?
C24 C23 H23 . . 119.1 ?
C19 C24 C23 . . 119.3(2) ?
C19 C24 H24 . . 120.4 ?
C23 C24 H24 . . 120.4 ?
C22 C25 H25A . . 109.5 ?
C22 C25 H25B . . 109.5 ?
H25A C25 H25B . . 109.5 ?
C22 C25 H25C . . 109.5 ?
H25A C25 H25C . . 109.5 ?
H25B C25 H25C . . 109.5 ?

loop_
_geom_bond_atom_site_label_1
_geom_bond_atom_site_label_2
_geom_bond_site_symmetry_2
_geom_bond_distance
_geom_bond_publ_flag
S1 O5 . 1.4268(16) ?
S1 O4 . 1.4355(16) ?
S1 N3 . 1.6227(18) ?
S1 C19 . 1.765(2) ?
N1 C1 . 1.292(3) ?
N1 N2 . 1.410(2) ?
N2 C18 . 1.295(3) ?
N3 C9 . 1.467(3) ?
N3 C10 . 1.468(3) ?
O1 C1 . 1.358(2) ?
O1 C18 . 1.359(2) ?
O2 C7 . 1.370(3) ?
O2 C8 . 1.426(3) ?
O3 C12 . 1.365(2) ?
O3 C11 . 1.439(3) ?
C1 C2 . 1.458(3) ?
C2 C3 . 1.392(3) ?
C2 C7 . 1.403(3) ?
C3 C4 . 1.381(3) ?
C3 H3 . 0.9300 ?
C4 C5 . 1.376(3) ?
C4 H4 . 0.9300 ?
C5 C6 . 1.381(3) ?
C5 H5 . 0.9300 ?
C6 C7 . 1.383(3) ?
C6 H6 . 0.9300 ?
C8 C9 . 1.508(3) ?
C8 H8A . 0.9700 ?
C8 H8B . 0.9700 ?
C9 H9A . 0.9700 ?
C9 H9B . 0.9700 ?
C10 C11 . 1.512(3) ?
C10 H10A . 0.9700 ?
C10 H10B . 0.9700 ?
C11 H11A . 0.9700 ?
C11 H11B . 0.9700 ?
C12 C13 . 1.390(3) ?
C12 C17 . 1.405(3) ?
C13 C14 . 1.377(3) ?
C13 H13 . 0.9300 ?
C14 C15 . 1.381(3) ?
C14 H14 . 0.9300 ?
C15 C16 . 1.376(3) ?
C15 H15 . 0.9300 ?
C16 C17 . 1.393(3) ?
C16 H16 . 0.9300 ?
C17 C18 . 1.459(3) ?
C19 C24 . 1.379(3) ?
C19 C20 . 1.384(3) ?
C20 C21 . 1.378(3) ?
C20 H20 . 0.9300 ?
C21 C22 . 1.384(3) ?
C21 H21 . 0.9300 ?
C22 C23 . 1.377(3) ?
C22 C25 . 1.510(3) ?
C23 C24 . 1.381(3) ?
C23 H23 . 0.9300 ?
C24 H24 . 0.9300 ?
C25 H25A . 0.9600 ?
C25 H25B . 0.9600 ?
C25 H25C . 0.9600 ?

loop_
_geom_hbond_atom_site_label_D
_geom_hbond_atom_site_label_H
_geom_hbond_atom_site_label_A
_geom_hbond_site_symmetry_A
_geom_hbond_distance_DH
_geom_hbond_distance_HA
_geom_hbond_distance_DA
_geom_hbond_angle_DHA
_geom_hbond_publ_flag
C10 H10A O4 3_575 0.97 2.52 3.424(3) 154.2 yes
C20 H20 O4 3_575 0.93 2.39 3.314(3) 172.8 yes
C5 H5 O4 2_545 0.93 2.51 3.253(3) 136.6 yes

loop_
_geom_torsion_atom_site_label_1
_geom_torsion_atom_site_label_2
_geom_torsion_atom_site_label_3
_geom_torsion_atom_site_label_4
_geom_torsion_site_symmetry_1
_geom_torsion_site_symmetry_2
_geom_torsion_site_symmetry_3
_geom_torsion_site_symmetry_4
_geom_torsion
_geom_torsion_publ_flag
C1 N1 N2 C18 . . . . 0.1(2) ?
O5 S1 N3 C9 . . . . -7.8(2) ?
O4 S1 N3 C9 . . . . -137.76(17) ?
C19 S1 N3 C9 . . . . 108.86(18) ?
O5 S1 N3 C10 . . . . 165.50(16) ?
O4 S1 N3 C10 . . . . 35.56(19) ?
C19 S1 N3 C10 . . . . -77.82(18) ?
N2 N1 C1 O1 . . . . 0.2(2) ?
N2 N1 C1 C2 . . . . 179.1(2) ?
C18 O1 C1 N1 . . . . -0.4(2) ?
C18 O1 C1 C2 . . . . -179.42(19) ?
N1 C1 C2 C3 . . . . -34.2(3) ?
O1 C1 C2 C3 . . . . 144.6(2) ?
N1 C1 C2 C7 . . . . 145.6(2) ?
O1 C1 C2 C7 . . . . -35.6(3) ?
C7 C2 C3 C4 . . . . 0.7(3) ?
C1 C2 C3 C4 . . . . -179.5(2) ?
C2 C3 C4 C5 . . . . -0.1(4) ?
C3 C4 C5 C6 . . . . -0.8(4) ?
C4 C5 C6 C7 . . . . 1.1(4) ?
C8 O2 C7 C6 . . . . 41.7(3) ?
C8 O2 C7 C2 . . . . -140.3(2) ?
C5 C6 C7 O2 . . . . 177.4(2) ?
C5 C6 C7 C2 . . . . -0.5(3) ?
C3 C2 C7 O2 . . . . -178.5(2) ?
C1 C2 C7 O2 . . . . 1.7(3) ?
C3 C2 C7 C6 . . . . -0.4(3) ?
C1 C2 C7 C6 . . . . 179.8(2) ?
C7 O2 C8 C9 . . . . 170.55(19) ?
C10 N3 C9 C8 . . . . -78.4(3) ?
S1 N3 C9 C8 . . . . 94.9(2) ?
O2 C8 C9 N3 . . . . 78.3(2) ?
C9 N3 C10 C11 . . . . -70.9(3) ?
S1 N3 C10 C11 . . . . 115.71(19) ?
C12 O3 C11 C10 . . . . 159.53(19) ?
N3 C10 C11 O3 . . . . 87.7(2) ?
C11 O3 C12 C13 . . . . 12.5(3) ?
C11 O3 C12 C17 . . . . -168.81(19) ?
O3 C12 C13 C14 . . . . 178.8(2) ?
C17 C12 C13 C14 . . . . 0.2(3) ?
C12 C13 C14 C15 . . . . -1.1(4) ?
C13 C14 C15 C16 . . . . 1.0(4) ?
C14 C15 C16 C17 . . . . -0.1(4) ?
C15 C16 C17 C12 . . . . -0.8(3) ?
C15 C16 C17 C18 . . . . 178.9(2) ?
O3 C12 C17 C16 . . . . -178.0(2) ?
C13 C12 C17 C16 . . . . 0.8(3) ?
O3 C12 C17 C18 . . . . 2.3(3) ?
C13 C12 C17 C18 . . . . -178.9(2) ?
N1 N2 C18 O1 . . . . -0.4(2) ?
N1 N2 C18 C17 . . . . -179.5(2) ?
C1 O1 C18 N2 . . . . 0.5(2) ?
C1 O1 C18 C17 . . . . 179.69(19) ?
C16 C17 C18 N2 . . . . 23.2(3) ?
C12 C17 C18 N2 . . . . -157.1(2) ?
C16 C17 C18 O1 . . . . -155.8(2) ?
C12 C17 C18 O1 . . . . 23.8(3) ?
O5 S1 C19 C24 . . . . 10.7(2) ?
O4 S1 C19 C24 . . . . 139.72(18) ?
N3 S1 C19 C24 . . . . -105.10(19) ?
O5 S1 C19 C20 . . . . -168.80(18) ?
O4 S1 C19 C20 . . . . -39.8(2) ?
N3 S1 C19 C20 . . . . 75.4(2) ?
C24 C19 C20 C21 . . . . 0.6(3) ?
S1 C19 C20 C21 . . . . -179.84(19) ?
C19 C20 C21 C22 . . . . -0.1(4) ?
C20 C21 C22 C23 . . . . -0.4(4) ?
C20 C21 C22 C25 . . . . 179.6(2) ?
C21 C22 C23 C24 . . . . 0.3(4) ?
C25 C22 C23 C24 . . . . -179.6(2) ?
C20 C19 C24 C23 . . . . -0.7(3) ?
S1 C19 C24 C23 . . . . 179.78(18) ?
C22 C23 C24 C19 . . . . 0.2(4) ?

loop_
_cod_related_entry_id
_cod_related_entry_database
_cod_related_entry_code
1 ChemSpider 24742739
